data_4104758
loop_
_publ_author_name
'Brian D. Steinberg'
'Edward A. Jackson'
'Alexander S. Filatov'
'Atsushi Wakamiya'
'Marina A. Petrukhina'
'Lawrence T. Scott'

_publ_contact_author_address
;
Merkert Chemistry Center
Department of Chemistry
Boston College
Chestnut Hill
Massachusetts 02467-3860
USA
;
_publ_contact_author_email lawrence.scott@bc.edu
_publ_contact_author_fax 617-552-6454
_publ_contact_author_name
;
Scott, Lawrence T. 
;
_publ_contact_author_phone 617-552-8024
_publ_section_title
;
 Aromatic \p-Systems More Curved Than C60. The Complete Family of All
 Indenocorannulenes Synthesized by Iterative Microwave-Assisted
 Intramolecular Arylations
;
_journal_name_full 'Journal of the American Chemical Society'
_journal_page_first 10537
_journal_page_last 10545
_journal_paper_doi 10.1021/ja9031852
_journal_volume 131
_journal_year 2009
_chemical_formula_moiety 'C38 H16'
_chemical_formula_sum 'C38 H16'
_chemical_formula_weight 472.51
_chemical_name_systematic
; 
 triindeno[1,2,3-bc:1',2',3'-ef:1'',2'',3''-kl]corannulene 
;
_space_group_IT_number 31
_symmetry_cell_setting orthorhombic
_symmetry_space_group_name_Hall 'P 2ac -2'
_symmetry_space_group_name_H-M 'P m n 21'
_atom_sites_solution_hydrogens geom
_atom_sites_solution_primary direct
_atom_sites_solution_secondary difmap
_audit_creation_method SHELXL-97
_cell_angle_alpha 90.00
_cell_angle_beta 90.00
_cell_angle_gamma 90.00
_cell_formula_units_Z 2
_cell_length_a 17.238(2)
_cell_length_b 14.184(2)
_cell_length_c 4.1973(6)
_cell_measurement_reflns_used 2574
_cell_measurement_temperature 100(2)
_cell_measurement_theta_max 24.98
_cell_measurement_theta_min 2.36
_cell_volume 1026.3(2)
_computing_cell_refinement 'Bruker SAINT'
_computing_data_collection 'Bruker SMART'
_computing_data_reduction 'Bruker SAINT'
_computing_molecular_graphics 'Bruker SHELXTL'
_computing_publication_material 'Bruker SHELXTL'
_computing_structure_refinement 'SHELXL-97 (Sheldrick, 2008)'
_computing_structure_solution 'SHELXS-97 (Sheldrick, 2008)'
_diffrn_ambient_temperature 100(2)
_diffrn_measured_fraction_theta_full 0.999
_diffrn_measured_fraction_theta_max 0.999
_diffrn_measurement_device_type 'Bruker SMART APEX CCD'
_diffrn_measurement_method '0.3 deg wide \w exposures'
_diffrn_radiation_monochromator graphite
_diffrn_radiation_source 'normal-focus sealed tube'
_diffrn_radiation_type MoK\a
_diffrn_radiation_wavelength 0.71073
_diffrn_reflns_av_R_equivalents 0.0658
_diffrn_reflns_av_sigmaI/netI 0.0492
_diffrn_reflns_limit_h_max 20
_diffrn_reflns_limit_h_min -20
_diffrn_reflns_limit_k_max 16
_diffrn_reflns_limit_k_min -16
_diffrn_reflns_limit_l_max 4
_diffrn_reflns_limit_l_min -4
_diffrn_reflns_number 9757
_diffrn_reflns_theta_full 25.00
_diffrn_reflns_theta_max 25.00
_diffrn_reflns_theta_min 1.86
_exptl_absorpt_coefficient_mu 0.087
_exptl_absorpt_correction_T_max 0.9957
_exptl_absorpt_correction_T_min 0.9931
_exptl_absorpt_correction_type multi-scan
_exptl_crystal_colour orange
_exptl_crystal_density_diffrn 1.529
_exptl_crystal_density_method none
_exptl_crystal_description block
_exptl_crystal_F_000 488
_exptl_crystal_size_max 0.08
_exptl_crystal_size_mid 0.06
_exptl_crystal_size_min 0.05
_refine_diff_density_max 0.699
_refine_diff_density_min -0.172
_refine_diff_density_rms 0.053
_refine_ls_extinction_coef 0.006(3)
_refine_ls_extinction_expression Fc^*^=kFc[1+0.001xFc^2^\l^3^/sin(2\q)]^-1/4^
_refine_ls_extinction_method SHELXL
_refine_ls_goodness_of_fit_ref 1.059
_refine_ls_hydrogen_treatment noref
_refine_ls_matrix_type full
_refine_ls_number_parameters 176
_refine_ls_number_reflns 1857
_refine_ls_number_restraints 195
_refine_ls_restrained_S_all 1.007
_refine_ls_R_factor_all 0.0639
_refine_ls_R_factor_gt 0.0493
_refine_ls_shift/su_max 0.000
_refine_ls_shift/su_mean 0.000
_refine_ls_structure_factor_coef Fsqd
_refine_ls_weighting_details 'calc w=1/[\s^2^(Fo^2^)+(0.0639P)^2^+0.3419P] where P=(Fo^2^+2Fc^2^)/3'
_refine_ls_weighting_scheme calc
_refine_ls_wR_factor_gt 0.1158
_refine_ls_wR_factor_ref 0.1241
_reflns_number_gt 1551
_reflns_number_total 1857
_reflns_threshold_expression >2sigma(I)
_cod_data_source_file ja9031852_si_001_1.cif
_cod_data_source_block 1,2,4-tri-IC
_cod_original_cell_volume 1026.3(3)
_cod_database_code 4104758

loop_
_symmetry_equiv_pos_as_xyz
'x, y, z'
'-x+1/2, -y, z+1/2'
'x+1/2, -y, z+1/2'
'-x, y, z'

loop_
_atom_site_label
_atom_site_type_symbol
_atom_site_fract_x
_atom_site_fract_y
_atom_site_fract_z
_atom_site_U_iso_or_equiv
_atom_site_adp_type
_atom_site_occupancy
_atom_site_symmetry_multiplicity
_atom_site_calc_flag
_atom_site_refinement_flags
C1 C 0.5000 -0.0269(3) 0.3942(11) 0.0285(10) Uani 1 2 d SU
C2 C 0.56728(16) 0.0310(2) 0.3891(8) 0.0291(7) Uani 1 1 d U
C3 C 0.54071(16) 0.1246(2) 0.3562(7) 0.0265(7) Uani 1 1 d U
C4 C 0.5000 -0.1066(3) 0.5706(11) 0.0290(10) Uani 1 2 d SU
C5 C 0.56841(17) -0.1405(2) 0.7165(8) 0.0288(7) Uani 1 1 d U
C6 C 0.63362(17) -0.0847(2) 0.7183(7) 0.0281(7) Uani 1 1 d U
H6A H 0.6799 -0.1072 0.8147 0.034 Uiso 1 1 calc R
C7 C 0.63228(16) 0.0080(2) 0.5747(7) 0.0292(7) Uani 1 1 d U
C8 C 0.67804(15) 0.08654(19) 0.6930(7) 0.0235(7) Uani 1 1 d U
H8A H 0.7267 0.0753 0.7925 0.028 Uiso 1 1 calc R
C9 C 0.65082(16) 0.17734(19) 0.6607(7) 0.0258(7) Uani 1 1 d U
C10 C 0.57848(16) 0.1954(2) 0.5082(7) 0.0260(7) Uani 1 1 d U
C11 C 0.53962(16) 0.2768(2) 0.6384(7) 0.0254(6) Uani 1 1 d U
C12 C 0.54104(18) -0.2208(2) 0.9093(8) 0.0315(7) Uani 1 1 d U
C13 C 0.58144(18) -0.2875(2) 1.0810(7) 0.0300(8) Uani 1 1 d U
H13A H 0.6366 -0.2879 1.0816 0.036 Uiso 1 1 calc R
C14 C 0.53986(18) -0.3542(2) 1.2533(8) 0.0356(8) Uani 1 1 d U
H14A H 0.5670 -0.4005 1.3730 0.043 Uiso 1 1 calc R
C15 C 0.66812(17) 0.2645(2) 0.8386(7) 0.0276(7) Uani 1 1 d U
C16 C 0.60264(16) 0.3247(2) 0.8220(7) 0.0263(7) Uani 1 1 d U
C17 C 0.60510(16) 0.4136(2) 0.9698(7) 0.0261(7) Uani 1 1 d U
H17A H 0.5623 0.4556 0.9596 0.031 Uiso 1 1 calc R
C18 C 0.67186(17) 0.4373(2) 1.1297(8) 0.0332(8) Uani 1 1 d U
H18A H 0.6747 0.4969 1.2322 0.040 Uiso 1 1 calc R
C19 C 0.73487(17) 0.3776(2) 1.1467(8) 0.0280(7) Uani 1 1 d U
H19A H 0.7800 0.3968 1.2594 0.034 Uiso 1 1 calc R
C20 C 0.73319(16) 0.2923(2) 1.0054(8) 0.0290(7) Uani 1 1 d U
H20A H 0.7767 0.2514 1.0205 0.035 Uiso 1 1 calc R

loop_
_atom_site_aniso_label
_atom_site_aniso_U_11
_atom_site_aniso_U_22
_atom_site_aniso_U_33
_atom_site_aniso_U_23
_atom_site_aniso_U_13
_atom_site_aniso_U_12
C1 0.024(2) 0.037(2) 0.025(2) -0.016(2) 0.000 0.000
C2 0.0244(16) 0.0398(16) 0.0230(15) -0.0074(14) 0.0067(13) -0.0006(13)
C3 0.0265(14) 0.0354(15) 0.0177(15) -0.0014(14) 0.0044(14) -0.0006(13)
C4 0.022(2) 0.031(2) 0.034(3) -0.020(2) 0.000 0.000
C5 0.0263(17) 0.0308(15) 0.0294(17) -0.0163(14) 0.0020(13) 0.0064(13)
C6 0.0225(15) 0.0306(15) 0.0312(18) -0.0138(14) 0.0033(13) 0.0065(12)
C7 0.0227(15) 0.0347(16) 0.0302(18) -0.0113(14) 0.0089(14) 0.0021(13)
C8 0.0142(13) 0.0331(15) 0.0233(16) -0.0028(13) 0.0065(12) 0.0003(12)
C9 0.0202(14) 0.0325(15) 0.0247(16) -0.0005(14) 0.0047(13) -0.0013(12)
C10 0.0240(15) 0.0347(16) 0.0193(15) 0.0037(13) 0.0056(13) -0.0024(13)
C11 0.0260(14) 0.0291(14) 0.0212(16) 0.0108(13) 0.0029(13) 0.0027(12)
C12 0.0323(15) 0.0329(16) 0.0291(18) -0.0177(13) -0.0004(14) 0.0012(13)
C13 0.0271(15) 0.0343(16) 0.029(2) -0.0181(14) -0.0023(13) 0.0055(14)
C14 0.0434(18) 0.0280(16) 0.035(2) -0.0097(15) -0.0037(15) 0.0049(14)
C15 0.0229(15) 0.0339(16) 0.0259(18) 0.0074(14) 0.0042(13) -0.0019(12)
C16 0.0274(16) 0.0300(16) 0.0215(16) 0.0040(13) 0.0020(13) -0.0012(13)
C17 0.0179(14) 0.0292(16) 0.0312(18) 0.0095(14) 0.0034(12) -0.0008(12)
C18 0.0356(17) 0.0283(16) 0.0357(18) 0.0038(15) 0.0049(16) -0.0085(13)
C19 0.0241(15) 0.0342(16) 0.0257(16) 0.0075(15) -0.0047(14) -0.0106(12)
C20 0.0184(14) 0.0368(17) 0.0318(17) 0.0155(15) 0.0059(14) 0.0027(13)

loop_
_atom_type_symbol
_atom_type_description
_atom_type_scat_dispersion_real
_atom_type_scat_dispersion_imag
_atom_type_scat_source
C C 0.0033 0.0016 'International Tables Vol C Tables 4.2.6.8 and 6.1.1.4'
H H 0.0000 0.0000 'International Tables Vol C Tables 4.2.6.8 and 6.1.1.4'

loop_
_geom_angle_atom_site_label_1
_geom_angle_atom_site_label_2
_geom_angle_atom_site_label_3
_geom_angle
_geom_angle_site_symmetry_1
_geom_angle_site_symmetry_3
C4 C1 C2 119.5(2) . 4_655
C4 C1 C2 119.5(2) . .
C2 C1 C2 109.3(4) 4_655 .
C7 C2 C3 122.2(3) . .
C7 C2 C1 120.5(3) . .
C3 C2 C1 106.3(3) . .
C10 C3 C3 118.69(17) . 4_655
C10 C3 C2 119.6(3) . .
C3 C3 C2 108.95(16) 4_655 .
C1 C4 C5 121.5(2) . 4_655
C1 C4 C5 121.5(2) . .
C5 C4 C5 113.1(4) 4_655 .
C6 C5 C4 119.3(3) . .
C6 C5 C12 134.7(3) . .
C4 C5 C12 103.5(3) . .
C5 C6 C7 120.5(3) . .
C5 C6 H6A 119.7 . .
C7 C6 H6A 119.7 . .
C2 C7 C6 117.1(3) . .
C2 C7 C8 116.4(3) . .
C6 C7 C8 123.1(3) . .
C9 C8 C7 119.9(3) . .
C9 C8 H8A 120.0 . .
C7 C8 H8A 120.0 . .
C8 C9 C10 120.7(3) . .
C8 C9 C15 131.7(3) . .
C10 C9 C15 104.7(2) . .
C3 C10 C9 119.9(3) . .
C3 C10 C11 123.2(3) . .
C9 C10 C11 112.3(3) . .
C11 C11 C10 117.67(16) 4_655 .
C11 C11 C16 136.59(16) 4_655 .
C10 C11 C16 102.8(2) . .
C13 C12 C12 120.35(19) . 4_655
C13 C12 C5 131.0(3) . .
C12 C12 C5 108.66(17) 4_655 .
C12 C13 C14 118.6(3) . .
C12 C13 H13A 120.7 . .
C14 C13 H13A 120.7 . .
C14 C14 C13 121.05(19) 4_655 .
C14 C14 H14A 119.5 4_655 .
C13 C14 H14A 119.5 . .
C20 C15 C16 120.1(3) . .
C20 C15 C9 131.3(3) . .
C16 C15 C9 108.6(3) . .
C17 C16 C15 119.6(3) . .
C17 C16 C11 131.1(3) . .
C15 C16 C11 109.3(2) . .
C18 C17 C16 117.4(3) . .
C18 C17 H17A 121.3 . .
C16 C17 H17A 121.3 . .
C17 C18 C19 122.3(3) . .
C17 C18 H18A 118.8 . .
C19 C18 H18A 118.8 . .
C20 C19 C18 120.8(3) . .
C20 C19 H19A 119.6 . .
C18 C19 H19A 119.6 . .
C19 C20 C15 119.8(3) . .
C19 C20 H20A 120.1 . .
C15 C20 H20A 120.1 . .

loop_
_geom_bond_atom_site_label_1
_geom_bond_atom_site_label_2
_geom_bond_distance
_geom_bond_site_symmetry_2
C1 C4 1.351(6) .
C1 C2 1.422(4) 4_655
C1 C2 1.422(4) .
C2 C7 1.403(4) .
C2 C3 1.411(4) .
C3 C10 1.356(4) .
C3 C3 1.403(6) 4_655
C4 C5 1.413(4) 4_655
C4 C5 1.413(4) .
C5 C6 1.375(4) .
C5 C12 1.475(5) .
C6 C7 1.447(4) .
C6 H6A 0.9500 .
C7 C8 1.453(4) .
C8 C9 1.377(4) .
C8 H8A 0.9500 .
C9 C10 1.425(4) .
C9 C15 1.475(4) .
C10 C11 1.443(4) .
C11 C11 1.366(6) 4_655
C11 C16 1.495(4) .
C12 C13 1.378(4) .
C12 C12 1.415(6) 4_655
C13 C14 1.389(4) .
C13 H13A 0.9500 .
C14 C14 1.374(6) 4_655
C14 H14A 0.9500 .
C15 C20 1.379(4) .
C15 C16 1.417(4) .
C16 C17 1.406(4) .
C17 C18 1.374(4) .
C17 H17A 0.9500 .
C18 C19 1.379(4) .
C18 H18A 0.9500 .
C19 C20 1.348(4) .
C19 H19A 0.9500 .
C20 H20A 0.9500 .

loop_
_geom_torsion_atom_site_label_1
_geom_torsion_atom_site_label_2
_geom_torsion_atom_site_label_3
_geom_torsion_atom_site_label_4
_geom_torsion
_geom_torsion_site_symmetry_1
_geom_torsion_site_symmetry_4
C4 C1 C2 C7 -2.4(5) . .
C2 C1 C2 C7 140.4(3) 4_655 .
C4 C1 C2 C3 -147.2(4) . .
C2 C1 C2 C3 -4.4(5) 4_655 .
C7 C2 C3 C10 -0.2(4) . .
C1 C2 C3 C10 143.9(3) . .
C7 C2 C3 C3 -141.4(2) . 4_655
C1 C2 C3 C3 2.7(3) . 4_655
C2 C1 C4 C5 8.5(6) 4_655 4_655
C2 C1 C4 C5 147.6(3) . 4_655
C2 C1 C4 C5 -147.6(3) 4_655 .
C2 C1 C4 C5 -8.5(6) . .
C1 C4 C5 C6 9.5(5) . .
C5 C4 C5 C6 -148.5(3) 4_655 .
C1 C4 C5 C12 174.0(4) . .
C5 C4 C5 C12 16.0(4) 4_655 .
C4 C5 C6 C7 0.4(4) . .
C12 C5 C6 C7 -158.1(3) . .
C3 C2 C7 C6 150.9(3) . .
C1 C2 C7 C6 11.7(4) . .
C3 C2 C7 C8 -9.0(4) . .
C1 C2 C7 C8 -148.2(3) . .
C5 C6 C7 C2 -10.7(4) . .
C5 C6 C7 C8 147.7(3) . .
C2 C7 C8 C9 9.3(4) . .
C6 C7 C8 C9 -149.2(3) . .
C7 C8 C9 C10 -0.8(5) . .
C7 C8 C9 C15 156.6(3) . .
C3 C3 C10 C9 146.7(2) 4_655 .
C2 C3 C10 C9 9.2(4) . .
C3 C3 C10 C11 -7.5(4) 4_655 .
C2 C3 C10 C11 -145.0(3) . .
C8 C9 C10 C3 -8.8(5) . .
C15 C9 C10 C3 -171.6(3) . .
C8 C9 C10 C11 148.1(3) . .
C15 C9 C10 C11 -14.7(3) . .
C3 C10 C11 C11 7.5(4) . 4_655
C9 C10 C11 C11 -148.53(18) . 4_655
C3 C10 C11 C16 171.3(3) . .
C9 C10 C11 C16 15.3(3) . .
C6 C5 C12 C13 -26.2(6) . .
C4 C5 C12 C13 172.9(3) . .
C6 C5 C12 C12 151.6(3) . 4_655
C4 C5 C12 C12 -9.3(3) . 4_655
C12 C12 C13 C14 -0.1(3) 4_655 .
C5 C12 C13 C14 177.5(3) . .
C12 C13 C14 C14 0.1(3) . 4_655
C8 C9 C15 C20 27.0(5) . .
C10 C9 C15 C20 -172.9(3) . .
C8 C9 C15 C16 -152.4(3) . .
C10 C9 C15 C16 7.7(3) . .
C20 C15 C16 C17 1.5(4) . .
C9 C15 C16 C17 -179.0(2) . .
C20 C15 C16 C11 -178.0(3) . .
C9 C15 C16 C11 1.5(3) . .
C11 C11 C16 C17 -30.3(4) 4_655 .
C10 C11 C16 C17 170.7(3) . .
C11 C11 C16 C15 149.12(18) 4_655 .
C10 C11 C16 C15 -9.9(3) . .
C15 C16 C17 C18 -0.9(4) . .
C11 C16 C17 C18 178.5(3) . .
C16 C17 C18 C19 0.3(4) . .
C17 C18 C19 C20 -0.2(5) . .
C18 C19 C20 C15 0.7(5) . .
C16 C15 C20 C19 -1.4(5) . .
C9 C15 C20 C19 179.2(3) . .
